data_7237547
loop_
_publ_author_name
'Weiherm\"uller, Johannes'
'Schlamp, Stephan'
'Milius, Wolfgang'
'Puchtler, Florian'
'Breu, Josef'
'Ramming, Philipp'
'H\"uttner, Sven'
'Agarwal, Seema'
'G\"obel, Christoph'
'Hund, Markus'
'Papastavrou, Georg'
'Weber, Birgit'

_publ_section_title
;
 Amphiphilic iron(ii) spin crossover coordination polymers: crystal
 structures and phase transition properties
;
_journal_issue 5
_journal_name_full 'Journal of Materials Chemistry C'
_journal_page_first 1151
_journal_paper_doi 10.1039/C8TC05580G
_journal_volume 7
_journal_year 2019
_chemical_formula_moiety 'C60 H106 Fe N2 O10'
_chemical_formula_sum 'C60 H106 Fe N2 O10'
_chemical_formula_weight 1071.31
_chemical_name_common '[FeL12i(C20)(MeOH)2]'
_space_group_crystal_system triclinic
_space_group_IT_number 2
_space_group_name_Hall '-P 1'
_space_group_name_H-M_alt 'P -1'
_atom_sites_solution_hydrogens geom
_atom_sites_solution_primary direct
_atom_sites_solution_secondary difmap
_audit_creation_date 2016-07-19
_audit_creation_method SHELXL-2016/4
_cell_angle_alpha 87.909(5)
_cell_angle_beta 84.165(5)
_cell_angle_gamma 68.887(5)
_cell_formula_units_Z 2
_cell_length_a 8.1994(6)
_cell_length_b 10.9932(8)
_cell_length_c 35.441(2)
_cell_measurement_reflns_used 10698
_cell_measurement_temperature 133(2)
_cell_measurement_theta_max 28.4
_cell_measurement_theta_min 1.99
_cell_volume 2964.7(4)
_computing_cell_refinement X-AREA-STOE
_computing_data_collection X-AREA-STOE
_computing_data_reduction X-AREA-STOE
_computing_molecular_graphics ORTEP-III
_computing_publication_material PLATON
_computing_structure_refinement 'SHELXL-2016/4 (Sheldrick, 2016)'
_computing_structure_solution SIR2014
_diffrn_ambient_temperature 133(2)
_diffrn_detector_area_resol_mean 9
_diffrn_measured_fraction_theta_full 0.897
_diffrn_measured_fraction_theta_max 0.807
_diffrn_measurement_device_type STOE-STADIVARI
_diffrn_measurement_method omega-scan
_diffrn_radiation_type MoK\a
_diffrn_radiation_wavelength 0.71073
_diffrn_reflns_av_R_equivalents 0.1165
_diffrn_reflns_av_unetI/netI 0.1361
_diffrn_reflns_Laue_measured_fraction_full 0.897
_diffrn_reflns_Laue_measured_fraction_max 0.807
_diffrn_reflns_limit_h_max 10
_diffrn_reflns_limit_h_min -5
_diffrn_reflns_limit_k_max 14
_diffrn_reflns_limit_k_min -12
_diffrn_reflns_limit_l_max 46
_diffrn_reflns_limit_l_min -46
_diffrn_reflns_number 25667
_diffrn_reflns_point_group_measured_fraction_full 0.897
_diffrn_reflns_point_group_measured_fraction_max 0.807
_diffrn_reflns_theta_full 25.242
_diffrn_reflns_theta_max 28.503
_diffrn_reflns_theta_min 1.155
_diffrn_source 'fine-focus sealed tube'
_exptl_absorpt_coefficient_mu 0.311
_exptl_absorpt_correction_type none
_exptl_crystal_colour brown
_exptl_crystal_density_diffrn 1.200
_exptl_crystal_density_method 'not measured'
_exptl_crystal_description platelet
_exptl_crystal_F_000 1172
_exptl_crystal_size_max 0.459
_exptl_crystal_size_mid 0.189
_exptl_crystal_size_min 0.169
_refine_diff_density_max 2.018
_refine_diff_density_min -0.669
_refine_diff_density_rms 0.109
_refine_ls_extinction_method none
_refine_ls_goodness_of_fit_ref 0.882
_refine_ls_hydrogen_treatment constr
_refine_ls_matrix_type full
_refine_ls_number_parameters 660
_refine_ls_number_reflns 12111
_refine_ls_number_restraints 0
_refine_ls_restrained_S_all 0.882
_refine_ls_R_factor_all 0.1714
_refine_ls_R_factor_gt 0.0919
_refine_ls_shift/su_max 0.001
_refine_ls_shift/su_mean 0.000
_refine_ls_structure_factor_coef Fsqd
_refine_ls_weighting_details 'w=1/[\s^2^(Fo^2^)+(0.1410P)^2^] where P=(Fo^2^+2Fc^2^)/3'
_refine_ls_weighting_scheme calc
_refine_ls_wR_factor_gt 0.2127
_refine_ls_wR_factor_ref 0.2604
_reflns_number_gt 5320
_reflns_number_total 12111
_reflns_threshold_expression 'I > 2\s(I)'
_cod_data_source_file c8tc05580g3.cif
_cod_data_source_block cl131
_cod_database_code 7237547
_shelx_space_group_comment
;
The symmetry employed for this shelxl refinement is uniquely defined
by the following loop, which should always be used as a source of
symmetry information in preference to the above space-group names.
They are only intended as comments.
;

loop_
_space_group_symop_operation_xyz
'x, y, z'
'-x, -y, -z'

loop_
_atom_site_label
_atom_site_type_symbol
_atom_site_fract_x
_atom_site_fract_y
_atom_site_fract_z
_atom_site_U_iso_or_equiv
_atom_site_adp_type
_atom_site_occupancy
_atom_site_site_symmetry_order
_atom_site_calc_flag
_atom_site_refinement_flags_posn
_atom_site_refinement_flags_adp
C1 C 0.3918(7) 0.7471(5) 0.94810(12) 0.0441(13) Uani 1 1 d . .
C2 C 0.2451(6) 0.7802(5) 0.92393(12) 0.0450(13) Uani 1 1 d . .
C3 C 0.2009(6) 0.8929(5) 0.90060(11) 0.0417(13) Uani 1 1 d . .
H3 H 0.106687 0.905077 0.885584 0.050 Uiso 1 1 calc R U
C4 C 0.2000(6) 1.0939(5) 0.87358(10) 0.0428(13) Uani 1 1 d . .
C5 C 0.0622(6) 1.1061(6) 0.85064(12) 0.0503(14) Uani 1 1 d . .
H5 H 0.014560 1.039202 0.850173 0.060 Uiso 1 1 calc R U
C6 C -0.0010(6) 1.2178(5) 0.82901(10) 0.0449(14) Uani 1 1 d . .
C7 C 0.0696(6) 1.3134(5) 0.82915(11) 0.0431(13) Uani 1 1 d . .
C8 C 0.2044(6) 1.3019(6) 0.85143(12) 0.0483(13) Uani 1 1 d . .
H8 H 0.251796 1.368975 0.851674 0.058 Uiso 1 1 calc R U
C9 C 0.2697(6) 1.1888(6) 0.87367(10) 0.0423(13) Uani 1 1 d . .
C10 C 0.4882(6) 1.2493(6) 0.89776(11) 0.0440(13) Uani 1 1 d . .
H10 H 0.444694 1.324974 0.882544 0.053 Uiso 1 1 calc R U
C11 C 0.6368(6) 1.2393(5) 0.91848(12) 0.0455(13) Uani 1 1 d . .
C12 C 0.7117(6) 1.1355(5) 0.94356(11) 0.0382(12) Uani 1 1 d . .
C13 C 0.4394(7) 0.6265(5) 0.97238(15) 0.0592(16) Uani 1 1 d . .
H13A H 0.549903 0.613381 0.983153 0.089 Uiso 1 1 calc R U
H13B H 0.453165 0.550807 0.956857 0.089 Uiso 1 1 calc R U
H13C H 0.346000 0.636697 0.992942 0.089 Uiso 1 1 calc R U
C14 C 0.8789(6) 1.1155(6) 0.96096(13) 0.0520(14) Uani 1 1 d . .
H14A H 0.853294 1.171769 0.983275 0.078 Uiso 1 1 calc R U
H14B H 0.960941 1.137582 0.942385 0.078 Uiso 1 1 calc R U
H14C H 0.931685 1.024117 0.968580 0.078 Uiso 1 1 calc R U
C15 C 0.1350(6) 0.7051(5) 0.92187(12) 0.0461(13) Uani 1 1 d . .
C16 C 0.0457(10) 0.5296(6) 0.9426(2) 0.080(2) Uani 1 1 d . .
H16A H -0.077687 0.587547 0.946083 0.120 Uiso 1 1 calc R U
H16B H 0.069024 0.462614 0.962401 0.120 Uiso 1 1 calc R U
H16C H 0.070110 0.487884 0.917636 0.120 Uiso 1 1 calc R U
C17 C 0.7062(6) 1.3417(6) 0.91292(12) 0.0493(14) Uani 1 1 d . .
C18 C 0.6869(8) 1.5366(6) 0.87826(15) 0.0596(15) Uani 1 1 d . .
H18A H 0.643535 1.594749 0.900282 0.089 Uiso 1 1 calc R U
H18B H 0.637449 1.583419 0.855596 0.089 Uiso 1 1 calc R U
H18C H 0.815351 1.507508 0.874626 0.089 Uiso 1 1 calc R U
C19 C -0.2320(6) 1.1553(5) 0.81003(11) 0.0465(14) Uani 1 1 d . .
H19A H -0.269187 1.143226 0.836919 0.056 Uiso 1 1 calc R U
H19B H -0.157194 1.069260 0.799169 0.056 Uiso 1 1 calc R U
C20 C -0.3912(6) 1.2168(6) 0.78794(12) 0.0492(14) Uani 1 1 d . .
H20A H -0.456257 1.306859 0.797175 0.059 Uiso 1 1 calc R U
H20B H -0.470256 1.166703 0.792706 0.059 Uiso 1 1 calc R U
C21 C -0.3408(6) 1.2203(5) 0.74502(12) 0.0475(13) Uani 1 1 d . .
H21A H -0.241713 1.251912 0.740510 0.057 Uiso 1 1 calc R U
H21B H -0.301371 1.130836 0.734623 0.057 Uiso 1 1 calc R U
C22 C -0.4955(6) 1.3092(5) 0.72432(11) 0.0453(13) Uani 1 1 d . .
H22A H -0.597235 1.281351 0.730620 0.054 Uiso 1 1 calc R U
H22B H -0.529130 1.399554 0.733633 0.054 Uiso 1 1 calc R U
C23 C -0.4556(6) 1.3081(5) 0.68132(11) 0.0455(13) Uani 1 1 d . .
H23A H -0.432783 1.219654 0.671565 0.055 Uiso 1 1 calc R U
H23B H -0.348150 1.328849 0.674915 0.055 Uiso 1 1 calc R U
C24 C -0.6077(6) 1.4069(5) 0.66199(11) 0.0432(12) Uani 1 1 d . .
H24A H -0.716235 1.388835 0.669779 0.052 Uiso 1 1 calc R U
H24B H -0.626178 1.495480 0.670998 0.052 Uiso 1 1 calc R U
C25 C -0.5781(6) 1.4046(5) 0.61875(11) 0.0450(12) Uani 1 1 d . .
H25A H -0.469025 1.421738 0.610889 0.054 Uiso 1 1 calc R U
H25B H -0.561465 1.316460 0.609643 0.054 Uiso 1 1 calc R U
C26 C -0.7287(6) 1.5040(5) 0.60012(11) 0.0428(12) Uani 1 1 d . .
H26A H -0.742850 1.592236 0.608665 0.051 Uiso 1 1 calc R U
H26B H -0.838376 1.488533 0.608697 0.051 Uiso 1 1 calc R U
C27 C -0.7034(6) 1.4998(5) 0.55711(11) 0.0422(12) Uani 1 1 d . .
H27A H -0.691285 1.412039 0.548531 0.051 Uiso 1 1 calc R U
H27B H -0.592880 1.513942 0.548524 0.051 Uiso 1 1 calc R U
C28 C -0.8540(6) 1.6014(5) 0.53852(11) 0.0432(12) Uani 1 1 d . .
H28A H -0.964635 1.587462 0.547148 0.052 Uiso 1 1 calc R U
H28B H -0.865952 1.689235 0.547029 0.052 Uiso 1 1 calc R U
C29 C -0.8286(6) 1.5968(5) 0.49557(11) 0.0430(12) Uani 1 1 d . .
H29A H -0.816913 1.508938 0.487115 0.052 Uiso 1 1 calc R U
H29B H -0.717569 1.610217 0.487003 0.052 Uiso 1 1 calc R U
C30 C -0.9780(6) 1.6982(5) 0.47664(11) 0.0434(12) Uani 1 1 d . .
H30A H -1.089148 1.685132 0.485297 0.052 Uiso 1 1 calc R U
H30B H -0.989226 1.786122 0.484949 0.052 Uiso 1 1 calc R U
C31 C -0.9525(6) 1.6928(5) 0.43349(11) 0.0445(12) Uani 1 1 d . .
H31A H -0.941204 1.604892 0.425143 0.053 Uiso 1 1 calc R U
H31B H -0.841457 1.706038 0.424793 0.053 Uiso 1 1 calc R U
C32 C -1.1028(6) 1.7946(5) 0.41473(11) 0.0427(12) Uani 1 1 d . .
H32A H -1.213897 1.781228 0.423242 0.051 Uiso 1 1 calc R U
H32B H -1.114362 1.882602 0.423013 0.051 Uiso 1 1 calc R U
C33 C -1.0742(6) 1.7876(5) 0.37153(11) 0.0435(12) Uani 1 1 d . .
H33A H -1.062314 1.699435 0.363325 0.052 Uiso 1 1 calc R U
H33B H -0.962867 1.800774 0.363095 0.052 Uiso 1 1 calc R U
C34 C -1.2239(6) 1.8892(5) 0.35224(12) 0.0451(12) Uani 1 1 d . .
H34A H -1.334909 1.874960 0.360253 0.054 Uiso 1 1 calc R U
H34B H -1.237262 1.977283 0.360767 0.054 Uiso 1 1 calc R U
C35 C -1.1928(6) 1.8831(5) 0.30937(12) 0.0478(13) Uani 1 1 d . .
H35A H -1.179971 1.795007 0.300926 0.057 Uiso 1 1 calc R U
H35B H -1.081187 1.896486 0.301458 0.057 Uiso 1 1 calc R U
C36 C -1.3401(6) 1.9842(5) 0.28960(12) 0.0446(12) Uani 1 1 d . .
H36A H -1.450955 1.968665 0.296577 0.054 Uiso 1 1 calc R U
H36B H -1.356258 2.072239 0.298711 0.054 Uiso 1 1 calc R U
C37 C -1.3029(7) 1.9800(5) 0.24662(12) 0.0516(14) Uani 1 1 d . .
H37A H -1.190174 1.992909 0.239672 0.062 Uiso 1 1 calc R U
H37B H -1.290209 1.892789 0.237435 0.062 Uiso 1 1 calc R U
C38 C -1.4470(8) 2.0832(6) 0.22705(14) 0.0656(17) Uani 1 1 d . .
H38A H -1.556600 2.066222 0.231942 0.098 Uiso 1 1 calc R U
H38B H -1.413259 2.080554 0.199673 0.098 Uiso 1 1 calc R U
H38C H -1.463939 2.169516 0.236914 0.098 Uiso 1 1 calc R U
C39 C 0.0121(6) 1.4190(6) 0.76878(11) 0.0513(14) Uani 1 1 d . .
H39A H 0.026745 1.329113 0.761758 0.062 Uiso 1 1 calc R U
H39B H 0.115494 1.437897 0.757178 0.062 Uiso 1 1 calc R U
C40 C -0.1533(6) 1.5146(5) 0.75423(11) 0.0447(13) Uani 1 1 d . .
H40A H -0.173218 1.603473 0.763243 0.054 Uiso 1 1 calc R U
H40B H -0.255237 1.491081 0.764227 0.054 Uiso 1 1 calc R U
C41 C -0.1368(6) 1.5128(5) 0.71076(11) 0.0457(13) Uani 1 1 d . .
H41A H -0.030409 1.531245 0.701171 0.055 Uiso 1 1 calc R U
H41B H -0.120809 1.424220 0.702161 0.055 Uiso 1 1 calc R U
C42 C -0.2947(6) 1.6109(5) 0.69342(11) 0.0433(12) Uani 1 1 d . .
H42A H -0.312560 1.699539 0.702256 0.052 Uiso 1 1 calc R U
H42B H -0.401043 1.591353 0.702338 0.052 Uiso 1 1 calc R U
C43 C -0.2713(6) 1.6080(5) 0.64997(11) 0.0440(12) Uani 1 1 d . .
H43A H -0.161864 1.623542 0.641271 0.053 Uiso 1 1 calc R U
H43B H -0.257492 1.519960 0.641310 0.053 Uiso 1 1 calc R U
C44 C -0.4235(6) 1.7084(5) 0.63139(11) 0.0422(12) Uani 1 1 d . .
H44A H -0.533211 1.693081 0.639933 0.051 Uiso 1 1 calc R U
H44B H -0.437436 1.796742 0.639872 0.051 Uiso 1 1 calc R U
C45 C -0.3965(6) 1.7032(5) 0.58817(12) 0.0432(12) Uani 1 1 d . .
H45A H -0.384450 1.615285 0.579711 0.052 Uiso 1 1 calc R U
H45B H -0.285565 1.716905 0.579685 0.052 Uiso 1 1 calc R U
C46 C -0.5473(6) 1.8053(5) 0.56918(11) 0.0416(12) Uani 1 1 d . .
H46A H -0.658299 1.791770 0.577666 0.050 Uiso 1 1 calc R U
H46B H -0.559221 1.893314 0.577568 0.050 Uiso 1 1 calc R U
C47 C -0.5197(6) 1.7995(5) 0.52582(11) 0.0411(12) Uani 1 1 d . .
H47A H -0.408094 1.812186 0.517365 0.049 Uiso 1 1 calc R U
H47B H -0.508868 1.711774 0.517443 0.049 Uiso 1 1 calc R U
C48 C -0.6685(6) 1.9017(5) 0.50679(11) 0.0413(12) Uani 1 1 d . .
H48A H -0.678895 1.989484 0.515053 0.050 Uiso 1 1 calc R U
H48B H -0.780240 1.889387 0.515370 0.050 Uiso 1 1 calc R U
C49 C -0.6417(6) 1.8955(5) 0.46352(11) 0.0408(12) Uani 1 1 d . .
H49A H -0.630970 1.807646 0.455270 0.049 Uiso 1 1 calc R U
H49B H -0.530033 1.907995 0.454949 0.049 Uiso 1 1 calc R U
C50 C -0.7909(6) 1.9977(5) 0.44435(11) 0.0404(11) Uani 1 1 d . .
H50A H -0.902591 1.985142 0.452849 0.048 Uiso 1 1 calc R U
H50B H -0.801843 2.085624 0.452613 0.048 Uiso 1 1 calc R U
C51 C -0.7634(6) 1.9913(5) 0.40130(11) 0.0423(12) Uani 1 1 d . .
H51A H -0.751061 1.903097 0.393029 0.051 Uiso 1 1 calc R U
H51B H -0.652554 2.005064 0.392764 0.051 Uiso 1 1 calc R U
C52 C -0.9150(6) 2.0932(5) 0.38219(11) 0.0417(12) Uani 1 1 d . .
H52A H -1.025717 2.079032 0.390544 0.050 Uiso 1 1 calc R U
H52B H -0.927936 2.181409 0.390587 0.050 Uiso 1 1 calc R U
C53 C -0.8858(6) 2.0869(5) 0.33873(11) 0.0434(12) Uani 1 1 d . .
H53A H -0.775852 2.102218 0.330372 0.052 Uiso 1 1 calc R U
H53B H -0.871342 1.998402 0.330360 0.052 Uiso 1 1 calc R U
C54 C -1.0366(6) 2.1865(5) 0.31976(12) 0.0453(13) Uani 1 1 d . .
H54A H -1.050582 2.275024 0.328060 0.054 Uiso 1 1 calc R U
H54B H -1.146609 2.171532 0.328280 0.054 Uiso 1 1 calc R U
C55 C -1.0091(6) 2.1804(5) 0.27633(12) 0.0471(13) Uani 1 1 d . .
H55A H -0.899230 2.195645 0.267781 0.057 Uiso 1 1 calc R U
H55B H -0.994924 2.091917 0.268006 0.057 Uiso 1 1 calc R U
C56 C -1.1605(7) 2.2802(5) 0.25746(11) 0.0477(13) Uani 1 1 d . .
H56A H -1.174588 2.368651 0.265784 0.057 Uiso 1 1 calc R U
H56B H -1.270373 2.264994 0.266052 0.057 Uiso 1 1 calc R U
C57 C -1.1337(7) 2.2744(6) 0.21410(11) 0.0515(14) Uani 1 1 d . .
H57A H -1.023959 2.289540 0.205473 0.062 Uiso 1 1 calc R U
H57B H -1.119895 2.185937 0.205740 0.062 Uiso 1 1 calc R U
C58 C -1.2858(8) 2.3745(6) 0.19542(14) 0.0662(17) Uani 1 1 d . .
H58A H -1.395729 2.362307 0.204611 0.099 Uiso 1 1 calc R U
H58B H -1.265482 2.362905 0.167832 0.099 Uiso 1 1 calc R U
H58C H -1.293894 2.462601 0.201812 0.099 Uiso 1 1 calc R U
C59 C 0.6888(8) 0.8626(8) 0.85108(14) 0.079(2) Uani 1 1 d . .
H59A H 0.629929 0.799743 0.849742 0.118 Uiso 1 1 calc R U
H59B H 0.809053 0.825514 0.838965 0.118 Uiso 1 1 calc R U
H59C H 0.624372 0.942970 0.837910 0.118 Uiso 1 1 calc R U
C60 C 0.2125(7) 1.2087(5) 0.98717(14) 0.0544(14) Uani 1 1 d . .
H60A H 0.305749 1.245255 0.985498 0.082 Uiso 1 1 calc R U
H60B H 0.152575 1.221282 1.012889 0.082 Uiso 1 1 calc R U
H60C H 0.127849 1.252888 0.968947 0.082 Uiso 1 1 calc R U
N1 N 0.2710(5) 0.9813(4) 0.89694(9) 0.0417(11) Uani 1 1 d . .
N2 N 0.4087(5) 1.1671(5) 0.89768(10) 0.0448(11) Uani 1 1 d . .
O1 O 0.4775(5) 0.8198(4) 0.94957(9) 0.0519(10) Uani 1 1 d . .
O2 O 0.6463(4) 1.0473(4) 0.95149(8) 0.0466(9) Uani 1 1 d . .
O3 O 0.0162(5) 0.7312(4) 0.90046(11) 0.0632(11) Uani 1 1 d . .
O4 O 0.1565(6) 0.6041(4) 0.94501(12) 0.0768(14) Uani 1 1 d . .
O5 O 0.8153(5) 1.3620(4) 0.93021(11) 0.0622(11) Uani 1 1 d . .
O6 O 0.6351(5) 1.4259(4) 0.88451(9) 0.0580(10) Uani 1 1 d . .
O7 O -0.1389(5) 1.2417(4) 0.80713(9) 0.0531(10) Uani 1 1 d . .
O8 O -0.0002(4) 1.4303(4) 0.80978(8) 0.0509(9) Uani 1 1 d . .
O9 O 0.6928(5) 0.8896(6) 0.88749(10) 0.0999(19) Uani 1 1 d . .
H9 H 0.796079 0.855735 0.893507 0.120 Uiso 1 1 calc R U
O10 O 0.2879(4) 1.0714(3) 0.97863(8) 0.0441(8) Uani 1 1 d . .
H10A H 0.295633 1.028499 0.998889 0.053 Uiso 1 1 calc R U
FE1 Fe 0.46867(9) 0.99199(8) 0.92842(2) 0.0479(3) Uani 1 1 d . .

loop_
_atom_site_aniso_label
_atom_site_aniso_U_11
_atom_site_aniso_U_22
_atom_site_aniso_U_33
_atom_site_aniso_U_23
_atom_site_aniso_U_13
_atom_site_aniso_U_12
C1 0.041(3) 0.043(3) 0.027(2) -0.005(2) -0.0141(19) 0.014(2)
C2 0.040(3) 0.050(3) 0.031(2) -0.003(2) -0.0166(19) 0.005(2)
C3 0.028(2) 0.059(3) 0.0236(18) 0.000(2) -0.0119(17) 0.004(2)
C4 0.027(2) 0.063(3) 0.0170(17) 0.002(2) -0.0060(16) 0.010(2)
C5 0.033(3) 0.071(4) 0.0269(19) 0.004(2) -0.0086(18) 0.007(2)
C6 0.031(2) 0.066(3) 0.0172(17) 0.001(2) -0.0139(17) 0.011(2)
C7 0.030(2) 0.061(3) 0.0221(18) 0.007(2) -0.0068(17) 0.004(2)
C8 0.034(3) 0.071(4) 0.028(2) 0.014(2) -0.0064(18) -0.006(2)
C9 0.024(2) 0.070(4) 0.0183(17) 0.010(2) -0.0055(16) 0.001(2)
C10 0.031(2) 0.063(3) 0.0221(18) 0.009(2) -0.0076(17) 0.002(2)
C11 0.034(3) 0.061(3) 0.030(2) 0.007(2) -0.0086(19) -0.002(2)
C12 0.023(2) 0.055(3) 0.0290(19) 0.004(2) -0.0093(17) -0.003(2)
C13 0.059(3) 0.056(3) 0.048(3) 0.007(3) -0.029(3) 0.003(3)
C14 0.031(3) 0.072(4) 0.039(2) 0.010(2) -0.015(2) 0.000(2)
C15 0.038(3) 0.047(3) 0.033(2) -0.005(2) -0.008(2) 0.011(2)
C16 0.104(5) 0.057(4) 0.086(4) 0.019(4) -0.055(4) -0.028(4)
C17 0.033(3) 0.065(4) 0.031(2) 0.001(2) -0.0074(19) 0.008(2)
C18 0.050(3) 0.070(4) 0.048(3) 0.010(3) -0.002(2) -0.009(3)
C19 0.038(3) 0.061(3) 0.0230(18) 0.000(2) -0.0135(18) 0.005(3)
C20 0.038(3) 0.065(3) 0.028(2) -0.003(2) -0.0137(19) 0.005(2)
C21 0.034(3) 0.065(3) 0.028(2) 0.000(2) -0.0113(19) 0.003(2)
C22 0.034(3) 0.060(3) 0.0258(19) 0.000(2) -0.0104(18) 0.005(2)
C23 0.038(3) 0.058(3) 0.0246(18) 0.001(2) -0.0110(18) 0.003(2)
C24 0.031(2) 0.057(3) 0.0274(19) -0.001(2) -0.0087(18) 0.003(2)
C25 0.039(3) 0.059(3) 0.0252(19) 0.002(2) -0.0117(18) -0.001(2)
C26 0.036(3) 0.052(3) 0.0271(19) 0.001(2) -0.0097(18) 0.002(2)
C27 0.034(3) 0.055(3) 0.0266(19) 0.002(2) -0.0104(18) 0.000(2)
C28 0.038(3) 0.057(3) 0.0231(18) 0.000(2) -0.0082(18) -0.001(2)
C29 0.036(3) 0.052(3) 0.029(2) 0.000(2) -0.0096(18) 0.001(2)
C30 0.037(3) 0.054(3) 0.0243(19) -0.001(2) -0.0077(18) 0.003(2)
C31 0.036(3) 0.058(3) 0.0245(18) -0.003(2) -0.0076(18) 0.002(2)
C32 0.036(3) 0.050(3) 0.029(2) -0.002(2) -0.0100(18) 0.003(2)
C33 0.039(3) 0.054(3) 0.0256(19) -0.001(2) -0.0113(18) 0.001(2)
C34 0.041(3) 0.056(3) 0.0275(19) 0.003(2) -0.0164(19) -0.001(2)
C35 0.041(3) 0.059(3) 0.0272(19) -0.002(2) -0.0125(19) 0.005(2)
C36 0.043(3) 0.049(3) 0.028(2) -0.001(2) -0.0140(19) 0.003(2)
C37 0.052(3) 0.058(3) 0.032(2) 0.000(2) -0.020(2) 0.000(3)
C38 0.067(4) 0.073(4) 0.039(2) 0.007(3) -0.028(3) 0.002(3)
C39 0.037(3) 0.074(4) 0.0216(18) 0.011(2) -0.0093(18) 0.007(2)
C40 0.034(2) 0.058(3) 0.0246(18) 0.006(2) -0.0095(18) 0.006(2)
C41 0.037(3) 0.057(3) 0.0243(19) 0.006(2) -0.0116(18) 0.007(2)
C42 0.034(2) 0.057(3) 0.0247(18) 0.004(2) -0.0084(17) 0.002(2)
C43 0.038(3) 0.054(3) 0.0245(18) 0.004(2) -0.0100(18) 0.003(2)
C44 0.036(2) 0.052(3) 0.0242(18) 0.005(2) -0.0110(17) 0.003(2)
C45 0.036(3) 0.051(3) 0.030(2) 0.000(2) -0.0119(19) 0.003(2)
C46 0.036(3) 0.051(3) 0.0258(19) 0.004(2) -0.0104(18) -0.001(2)
C47 0.038(3) 0.048(3) 0.0246(18) 0.0024(19) -0.0120(18) 0.002(2)
C48 0.035(2) 0.053(3) 0.0265(19) 0.005(2) -0.0121(18) -0.002(2)
C49 0.036(3) 0.053(3) 0.0246(18) 0.003(2) -0.0115(18) -0.003(2)
C50 0.035(3) 0.047(3) 0.0256(19) 0.0036(19) -0.0094(18) 0.003(2)
C51 0.033(2) 0.053(3) 0.0254(19) 0.000(2) -0.0081(17) 0.005(2)
C52 0.039(3) 0.047(3) 0.0252(18) 0.0040(19) -0.0099(18) 0.002(2)
C53 0.039(3) 0.053(3) 0.0225(18) 0.001(2) -0.0092(18) 0.003(2)
C54 0.042(3) 0.051(3) 0.0264(19) 0.000(2) -0.0102(19) 0.005(2)
C55 0.041(3) 0.053(3) 0.031(2) 0.003(2) -0.0118(19) 0.005(2)
C56 0.047(3) 0.053(3) 0.0251(19) 0.001(2) -0.0119(19) 0.005(2)
C57 0.049(3) 0.066(4) 0.0229(19) 0.004(2) -0.011(2) 0.002(3)
C58 0.062(4) 0.077(4) 0.035(2) 0.009(3) -0.021(2) 0.008(3)
C59 0.050(4) 0.129(6) 0.032(2) -0.002(3) -0.006(2) -0.001(4)
C60 0.049(3) 0.056(4) 0.044(3) -0.002(2) -0.013(2) 0.000(3)
N1 0.031(2) 0.056(3) 0.0211(15) 0.0013(17) -0.0116(14) 0.008(2)
N2 0.032(2) 0.065(3) 0.0270(17) 0.0141(18) -0.0092(15) -0.004(2)
O1 0.054(2) 0.046(2) 0.0455(18) 0.0038(16) -0.0308(17) 0.0000(18)
O2 0.0364(19) 0.064(2) 0.0320(15) 0.0069(16) -0.0165(14) -0.0066(18)
O3 0.048(2) 0.069(3) 0.061(2) 0.015(2) -0.0277(18) -0.0018(19)
O4 0.091(3) 0.064(3) 0.078(3) 0.025(2) -0.056(2) -0.021(2)
O5 0.056(2) 0.065(3) 0.059(2) 0.0078(19) -0.0269(19) -0.008(2)
O6 0.045(2) 0.080(3) 0.0448(18) 0.0240(19) -0.0172(16) -0.017(2)
O7 0.044(2) 0.068(2) 0.0350(16) 0.0060(16) -0.0270(15) 0.0008(19)
O8 0.0440(19) 0.067(2) 0.0220(13) 0.0118(15) -0.0123(13) 0.0047(17)
O9 0.045(2) 0.160(5) 0.0333(17) -0.016(2) -0.0159(16) 0.041(3)
O10 0.0413(19) 0.052(2) 0.0274(14) 0.0063(14) -0.0134(13) -0.0006(16)
FE1 0.0339(4) 0.0656(5) 0.0273(3) 0.0055(3) -0.0149(3) 0.0051(3)

loop_
_atom_type_symbol
_atom_type_description
_atom_type_scat_dispersion_real
_atom_type_scat_dispersion_imag
_atom_type_scat_source
C C 0.0033 0.0016 'International Tables Vol C Tables 4.2.6.8 and 6.1.1.4'
H H 0.0000 0.0000 'International Tables Vol C Tables 4.2.6.8 and 6.1.1.4'
N N 0.0061 0.0033 'International Tables Vol C Tables 4.2.6.8 and 6.1.1.4'
O O 0.0106 0.0060 'International Tables Vol C Tables 4.2.6.8 and 6.1.1.4'
Fe Fe 0.3463 0.8444 'International Tables Vol C Tables 4.2.6.8 and 6.1.1.4'

loop_
_geom_angle_atom_site_label_1
_geom_angle_atom_site_label_2
_geom_angle_atom_site_label_3
_geom_angle
O1 C1 C2 120.9(4)
O1 C1 C13 118.0(4)
C2 C1 C13 121.1(5)
C3 C2 C15 114.1(4)
C3 C2 C1 121.5(5)
C15 C2 C1 124.5(5)
N1 C3 C2 129.0(4)
N1 C3 H3 115.5
C2 C3 H3 115.5
C9 C4 C5 120.6(4)
C9 C4 N1 117.9(4)
C5 C4 N1 121.5(5)
C6 C5 C4 118.4(6)
C6 C5 H5 120.8
C4 C5 H5 120.8
C7 C6 O7 116.2(4)
C7 C6 C5 120.8(4)
O7 C6 C5 123.0(5)
C6 C7 C8 120.9(4)
C6 C7 O8 121.6(4)
C8 C7 O8 117.2(5)
C7 C8 C9 118.8(5)
C7 C8 H8 120.6
C9 C8 H8 120.6
C4 C9 C8 120.4(4)
C4 C9 N2 116.4(4)
C8 C9 N2 123.3(5)
N2 C10 C11 127.4(4)
N2 C10 H10 116.3
C11 C10 H10 116.3
C12 C11 C17 119.9(4)
C12 C11 C10 123.1(5)
C17 C11 C10 117.0(4)
O2 C12 C11 122.0(4)
O2 C12 C14 114.8(4)
C11 C12 C14 123.1(5)
C1 C13 H13A 109.5
C1 C13 H13B 109.5
H13A C13 H13B 109.5
C1 C13 H13C 109.5
H13A C13 H13C 109.5
H13B C13 H13C 109.5
C12 C14 H14A 109.5
C12 C14 H14B 109.5
H14A C14 H14B 109.5
C12 C14 H14C 109.5
H14A C14 H14C 109.5
H14B C14 H14C 109.5
O3 C15 O4 117.5(5)
O3 C15 C2 123.9(5)
O4 C15 C2 118.5(4)
O4 C16 H16A 109.5
O4 C16 H16B 109.5
H16A C16 H16B 109.5
O4 C16 H16C 109.5
H16A C16 H16C 109.5
H16B C16 H16C 109.5
O5 C17 O6 118.5(5)
O5 C17 C11 128.5(4)
O6 C17 C11 113.0(4)
O6 C18 H18A 109.5
O6 C18 H18B 109.5
H18A C18 H18B 109.5
O6 C18 H18C 109.5
H18A C18 H18C 109.5
H18B C18 H18C 109.5
O7 C19 C20 106.6(4)
O7 C19 H19A 110.4
C20 C19 H19A 110.4
O7 C19 H19B 110.4
C20 C19 H19B 110.4
H19A C19 H19B 108.6
C19 C20 C21 112.4(4)
C19 C20 H20A 109.1
C21 C20 H20A 109.1
C19 C20 H20B 109.1
C21 C20 H20B 109.1
H20A C20 H20B 107.9
C22 C21 C20 111.6(4)
C22 C21 H21A 109.3
C20 C21 H21A 109.3
C22 C21 H21B 109.3
C20 C21 H21B 109.3
H21A C21 H21B 108.0
C23 C22 C21 113.5(4)
C23 C22 H22A 108.9
C21 C22 H22A 108.9
C23 C22 H22B 108.9
C21 C22 H22B 108.9
H22A C22 H22B 107.7
C22 C23 C24 111.8(4)
C22 C23 H23A 109.3
C24 C23 H23A 109.3
C22 C23 H23B 109.3
C24 C23 H23B 109.3
H23A C23 H23B 107.9
C25 C24 C23 113.8(4)
C25 C24 H24A 108.8
C23 C24 H24A 108.8
C25 C24 H24B 108.8
C23 C24 H24B 108.8
H24A C24 H24B 107.7
C26 C25 C24 113.1(4)
C26 C25 H25A 109.0
C24 C25 H25A 109.0
C26 C25 H25B 109.0
C24 C25 H25B 109.0
H25A C25 H25B 107.8
C25 C26 C27 113.6(4)
C25 C26 H26A 108.8
C27 C26 H26A 108.8
C25 C26 H26B 108.8
C27 C26 H26B 108.8
H26A C26 H26B 107.7
C26 C27 C28 113.4(4)
C26 C27 H27A 108.9
C28 C27 H27A 108.9
C26 C27 H27B 108.9
C28 C27 H27B 108.9
H27A C27 H27B 107.7
C29 C28 C27 113.2(4)
C29 C28 H28A 108.9
C27 C28 H28A 108.9
C29 C28 H28B 108.9
C27 C28 H28B 108.9
H28A C28 H28B 107.7
C28 C29 C30 113.8(4)
C28 C29 H29A 108.8
C30 C29 H29A 108.8
C28 C29 H29B 108.8
C30 C29 H29B 108.8
H29A C29 H29B 107.7
C31 C30 C29 113.6(4)
C31 C30 H30A 108.8
C29 C30 H30A 108.8
C31 C30 H30B 108.8
C29 C30 H30B 108.8
H30A C30 H30B 107.7
C30 C31 C32 113.3(4)
C30 C31 H31A 108.9
C32 C31 H31A 108.9
C30 C31 H31B 108.9
C32 C31 H31B 108.9
H31A C31 H31B 107.7
C33 C32 C31 112.4(4)
C33 C32 H32A 109.1
C31 C32 H32A 109.1
C33 C32 H32B 109.1
C31 C32 H32B 109.1
H32A C32 H32B 107.9
C32 C33 C34 113.1(4)
C32 C33 H33A 109.0
C34 C33 H33A 109.0
C32 C33 H33B 109.0
C34 C33 H33B 109.0
H33A C33 H33B 107.8
C35 C34 C33 112.7(4)
C35 C34 H34A 109.1
C33 C34 H34A 109.1
C35 C34 H34B 109.1
C33 C34 H34B 109.1
H34A C34 H34B 107.8
C34 C35 C36 113.5(4)
C34 C35 H35A 108.9
C36 C35 H35A 108.9
C34 C35 H35B 108.9
C36 C35 H35B 108.9
H35A C35 H35B 107.7
C37 C36 C35 112.6(4)
C37 C36 H36A 109.1
C35 C36 H36A 109.1
C37 C36 H36B 109.1
C35 C36 H36B 109.1
H36A C36 H36B 107.8
C38 C37 C36 112.6(4)
C38 C37 H37A 109.1
C36 C37 H37A 109.1
C38 C37 H37B 109.1
C36 C37 H37B 109.1
H37A C37 H37B 107.8
C37 C38 H38A 109.5
C37 C38 H38B 109.5
H38A C38 H38B 109.5
C37 C38 H38C 109.5
H38A C38 H38C 109.5
H38B C38 H38C 109.5
O8 C39 C40 109.2(4)
O8 C39 H39A 109.8
C40 C39 H39A 109.8
O8 C39 H39B 109.8
C40 C39 H39B 109.8
H39A C39 H39B 108.3
C39 C40 C41 110.1(4)
C39 C40 H40A 109.6
C41 C40 H40A 109.6
C39 C40 H40B 109.6
C41 C40 H40B 109.6
H40A C40 H40B 108.1
C42 C41 C40 113.9(4)
C42 C41 H41A 108.8
C40 C41 H41A 108.8
C42 C41 H41B 108.8
C40 C41 H41B 108.8
H41A C41 H41B 107.7
C41 C42 C43 112.3(4)
C41 C42 H42A 109.2
C43 C42 H42A 109.2
C41 C42 H42B 109.2
C43 C42 H42B 109.2
H42A C42 H42B 107.9
C44 C43 C42 114.0(4)
C44 C43 H43A 108.7
C42 C43 H43A 108.7
C44 C43 H43B 108.7
C42 C43 H43B 108.7
H43A C43 H43B 107.6
C45 C44 C43 112.8(4)
C45 C44 H44A 109.0
C43 C44 H44A 109.0
C45 C44 H44B 109.0
C43 C44 H44B 109.0
H44A C44 H44B 107.8
C44 C45 C46 113.2(4)
C44 C45 H45A 108.9
C46 C45 H45A 108.9
C44 C45 H45B 108.9
C46 C45 H45B 108.9
H45A C45 H45B 107.7
C47 C46 C45 113.0(4)
C47 C46 H46A 109.0
C45 C46 H46A 109.0
C47 C46 H46B 109.0
C45 C46 H46B 109.0
H46A C46 H46B 107.8
C48 C47 C46 113.2(4)
C48 C47 H47A 108.9
C46 C47 H47A 108.9
C48 C47 H47B 108.9
C46 C47 H47B 108.9
H47A C47 H47B 107.7
C47 C48 C49 113.3(4)
C47 C48 H48A 108.9
C49 C48 H48A 108.9
C47 C48 H48B 108.9
C49 C48 H48B 108.9
H48A C48 H48B 107.7
C48 C49 C50 113.4(4)
C48 C49 H49A 108.9
C50 C49 H49A 108.9
C48 C49 H49B 108.9
C50 C49 H49B 108.9
H49A C49 H49B 107.7
C51 C50 C49 113.2(4)
C51 C50 H50A 108.9
C49 C50 H50A 108.9
C51 C50 H50B 108.9
C49 C50 H50B 108.9
H50A C50 H50B 107.8
C50 C51 C52 112.9(4)
C50 C51 H51A 109.0
C52 C51 H51A 109.0
C50 C51 H51B 109.0
C52 C51 H51B 109.0
H51A C51 H51B 107.8
C53 C52 C51 112.7(4)
C53 C52 H52A 109.0
C51 C52 H52A 109.0
C53 C52 H52B 109.0
C51 C52 H52B 109.0
H52A C52 H52B 107.8
C54 C53 C52 112.8(4)
C54 C53 H53A 109.0
C52 C53 H53A 109.0
C54 C53 H53B 109.0
C52 C53 H53B 109.0
H53A C53 H53B 107.8
C53 C54 C55 113.2(4)
C53 C54 H54A 108.9
C55 C54 H54A 108.9
C53 C54 H54B 108.9
C55 C54 H54B 108.9
H54A C54 H54B 107.8
C56 C55 C54 113.0(4)
C56 C55 H55A 109.0
C54 C55 H55A 109.0
C56 C55 H55B 109.0
C54 C55 H55B 109.0
H55A C55 H55B 107.8
C55 C56 C57 113.2(4)
C55 C56 H56A 108.9
C57 C56 H56A 108.9
C55 C56 H56B 108.9
C57 C56 H56B 108.9
H56A C56 H56B 107.8
C58 C57 C56 112.9(4)
C58 C57 H57A 109.0
C56 C57 H57A 109.0
C58 C57 H57B 109.0
C56 C57 H57B 109.0
H57A C57 H57B 107.8
C57 C58 H58A 109.5
C57 C58 H58B 109.5
H58A C58 H58B 109.5
C57 C58 H58C 109.5
H58A C58 H58C 109.5
H58B C58 H58C 109.5
O9 C59 H59A 109.5
O9 C59 H59B 109.5
H59A C59 H59B 109.5
O9 C59 H59C 109.5
H59A C59 H59C 109.5
H59B C59 H59C 109.5
O10 C60 H60A 109.5
O10 C60 H60B 109.5
H60A C60 H60B 109.5
O10 C60 H60C 109.5
H60A C60 H60C 109.5
H60B C60 H60C 109.5
C3 N1 C4 120.9(4)
C3 N1 FE1 125.5(3)
C4 N1 FE1 113.1(4)
C10 N2 C9 120.1(4)
C10 N2 FE1 126.2(3)
C9 N2 FE1 113.7(4)
C1 O1 FE1 136.9(3)
C12 O2 FE1 134.0(2)
C15 O4 C16 118.0(4)
C17 O6 C18 117.5(4)
C6 O7 C19 118.4(4)
C7 O8 C39 115.3(4)
C59 O9 FE1 127.5(3)
C59 O9 H9 109.5
FE1 O9 H9 122.9
C60 O10 FE1 123.2(3)
C60 O10 H10A 109.5
FE1 O10 H10A 120.8
O1 FE1 O2 109.38(14)
O1 FE1 N1 85.69(16)
O2 FE1 N1 164.93(16)
O1 FE1 N2 164.64(16)
O2 FE1 N2 85.97(16)
N1 FE1 N2 78.95(17)
O1 FE1 O10 84.61(14)
O2 FE1 O10 87.84(13)
N1 FE1 O10 93.77(13)
N2 FE1 O10 96.83(14)
O1 FE1 O9 88.8(2)
O2 FE1 O9 83.66(17)
N1 FE1 O9 97.03(15)
N2 FE1 O9 92.54(19)
O10 FE1 O9 166.88(11)

loop_
_geom_bond_atom_site_label_1
_geom_bond_atom_site_label_2
_geom_bond_distance
C1 O1 1.245(6)
C1 C2 1.478(6)
C1 C13 1.504(7)
C2 C3 1.418(7)
C2 C15 1.434(8)
C3 N1 1.292(6)
C3 H3 0.9500
C4 C9 1.359(7)
C4 C5 1.424(6)
C4 N1 1.435(6)
C5 C6 1.385(7)
C5 H5 0.9500
C6 C7 1.371(7)
C6 O7 1.378(5)
C7 C8 1.389(6)
C7 O8 1.391(5)
C8 C9 1.410(6)
C8 H8 0.9500
C9 N2 1.438(5)
C10 N2 1.290(7)
C10 C11 1.454(6)
C10 H10 0.9500
C11 C12 1.414(6)
C11 C17 1.433(8)
C12 O2 1.277(6)
C12 C14 1.501(6)
C13 H13A 0.9800
C13 H13B 0.9800
C13 H13C 0.9800
C14 H14A 0.9800
C14 H14B 0.9800
C14 H14C 0.9800
C15 O3 1.241(5)
C15 O4 1.326(6)
C16 O4 1.435(8)
C16 H16A 0.9800
C16 H16B 0.9800
C16 H16C 0.9800
C17 O5 1.221(6)
C17 O6 1.369(5)
C18 O6 1.431(7)
C18 H18A 0.9800
C18 H18B 0.9800
C18 H18C 0.9800
C19 O7 1.411(6)
C19 C20 1.519(5)
C19 H19A 0.9900
C19 H19B 0.9900
C20 C21 1.538(6)
C20 H20A 0.9900
C20 H20B 0.9900
C21 C22 1.532(5)
C21 H21A 0.9900
C21 H21B 0.9900
C22 C23 1.525(6)
C22 H22A 0.9900
C22 H22B 0.9900
C23 C24 1.533(6)
C23 H23A 0.9900
C23 H23B 0.9900
C24 C25 1.527(5)
C24 H24A 0.9900
C24 H24B 0.9900
C25 C26 1.515(6)
C25 H25A 0.9900
C25 H25B 0.9900
C26 C27 1.517(5)
C26 H26A 0.9900
C26 H26B 0.9900
C27 C28 1.524(6)
C27 H27A 0.9900
C27 H27B 0.9900
C28 C29 1.516(5)
C28 H28A 0.9900
C28 H28B 0.9900
C29 C30 1.524(6)
C29 H29A 0.9900
C29 H29B 0.9900
C30 C31 1.523(5)
C30 H30A 0.9900
C30 H30B 0.9900
C31 C32 1.527(6)
C31 H31A 0.9900
C31 H31B 0.9900
C32 C33 1.526(5)
C32 H32A 0.9900
C32 H32B 0.9900
C33 C34 1.532(6)
C33 H33A 0.9900
C33 H33B 0.9900
C34 C35 1.515(6)
C34 H34A 0.9900
C34 H34B 0.9900
C35 C36 1.527(6)
C35 H35A 0.9900
C35 H35B 0.9900
C36 C37 1.522(6)
C36 H36A 0.9900
C36 H36B 0.9900
C37 C38 1.519(6)
C37 H37A 0.9900
C37 H37B 0.9900
C38 H38A 0.9800
C38 H38B 0.9800
C38 H38C 0.9800
C39 O8 1.453(5)
C39 C40 1.511(5)
C39 H39A 0.9900
C39 H39B 0.9900
C40 C41 1.533(5)
C40 H40A 0.9900
C40 H40B 0.9900
C41 C42 1.524(5)
C41 H41A 0.9900
C41 H41B 0.9900
C42 C43 1.532(5)
C42 H42A 0.9900
C42 H42B 0.9900
C43 C44 1.527(5)
C43 H43A 0.9900
C43 H43B 0.9900
C44 C45 1.525(5)
C44 H44A 0.9900
C44 H44B 0.9900
C45 C46 1.535(5)
C45 H45A 0.9900
C45 H45B 0.9900
C46 C47 1.531(5)
C46 H46A 0.9900
C46 H46B 0.9900
C47 C48 1.526(5)
C47 H47A 0.9900
C47 H47B 0.9900
C48 C49 1.527(5)
C48 H48A 0.9900
C48 H48B 0.9900
C49 C50 1.531(5)
C49 H49A 0.9900
C49 H49B 0.9900
C50 C51 1.520(5)
C50 H50A 0.9900
C50 H50B 0.9900
C51 C52 1.540(5)
C51 H51A 0.9900
C51 H51B 0.9900
C52 C53 1.535(5)
C52 H52A 0.9900
C52 H52B 0.9900
C53 C54 1.523(6)
C53 H53A 0.9900
C53 H53B 0.9900
C54 C55 1.533(6)
C54 H54A 0.9900
C54 H54B 0.9900
C55 C56 1.525(6)
C55 H55A 0.9900
C55 H55B 0.9900
C56 C57 1.530(6)
C56 H56A 0.9900
C56 H56B 0.9900
C57 C58 1.527(6)
C57 H57A 0.9900
C57 H57B 0.9900
C58 H58A 0.9800
C58 H58B 0.9800
C58 H58C 0.9800
C59 O9 1.341(6)
C59 H59A 0.9800
C59 H59B 0.9800
C59 H59C 0.9800
C60 O10 1.440(6)
C60 H60A 0.9800
C60 H60B 0.9800
C60 H60C 0.9800
N1 FE1 2.097(4)
N2 FE1 2.100(4)
O1 FE1 1.990(4)
O2 FE1 2.019(3)
O9 FE1 2.199(4)
O9 H9 0.8400
O10 FE1 2.184(3)
O10 H10A 0.8400

loop_
_geom_torsion_atom_site_label_1
_geom_torsion_atom_site_label_2
_geom_torsion_atom_site_label_3
_geom_torsion_atom_site_label_4
_geom_torsion
O1 C1 C2 C3 2.4(7)
C13 C1 C2 C3 -179.2(5)
O1 C1 C2 C15 -177.1(5)
C13 C1 C2 C15 1.3(7)
C15 C2 C3 N1 178.0(5)
C1 C2 C3 N1 -1.5(8)
C9 C4 C5 C6 -1.1(7)
N1 C4 C5 C6 179.5(4)
C4 C5 C6 C7 1.1(7)
C4 C5 C6 O7 -177.2(4)
O7 C6 C7 C8 177.4(4)
C5 C6 C7 C8 -1.0(7)
O7 C6 C7 O8 3.1(6)
C5 C6 C7 O8 -175.3(4)
C6 C7 C8 C9 0.8(7)
O8 C7 C8 C9 175.4(4)
C5 C4 C9 C8 0.9(7)
N1 C4 C9 C8 -179.7(4)
C5 C4 C9 N2 -179.8(4)
N1 C4 C9 N2 -0.4(6)
C7 C8 C9 C4 -0.8(7)
C7 C8 C9 N2 180.0(4)
N2 C10 C11 C12 -2.8(8)
N2 C10 C11 C17 177.9(5)
C17 C11 C12 O2 174.8(4)
C10 C11 C12 O2 -4.4(7)
C17 C11 C12 C14 -9.0(7)
C10 C11 C12 C14 171.7(5)
C3 C2 C15 O3 3.2(7)
C1 C2 C15 O3 -177.3(5)
C3 C2 C15 O4 -174.4(4)
C1 C2 C15 O4 5.1(7)
C12 C11 C17 O5 -8.5(8)
C10 C11 C17 O5 170.8(5)
C12 C11 C17 O6 172.4(4)
C10 C11 C17 O6 -8.3(6)
O7 C19 C20 C21 68.0(5)
C19 C20 C21 C22 -166.9(5)
C20 C21 C22 C23 -175.9(5)
C21 C22 C23 C24 -175.1(5)
C22 C23 C24 C25 -177.0(5)
C23 C24 C25 C26 -179.3(5)
C24 C25 C26 C27 -178.2(4)
C25 C26 C27 C28 -179.1(5)
C26 C27 C28 C29 -179.8(4)
C27 C28 C29 C30 -179.8(5)
C28 C29 C30 C31 -179.7(4)
C29 C30 C31 C32 179.9(5)
C30 C31 C32 C33 179.8(4)
C31 C32 C33 C34 180.0(5)
C32 C33 C34 C35 179.0(4)
C33 C34 C35 C36 -179.6(5)
C34 C35 C36 C37 177.7(5)
C35 C36 C37 C38 -178.3(5)
O8 C39 C40 C41 175.2(4)
C39 C40 C41 C42 -177.4(5)
C40 C41 C42 C43 178.7(5)
C41 C42 C43 C44 -177.8(5)
C42 C43 C44 C45 -180.0(4)
C43 C44 C45 C46 -179.0(5)
C44 C45 C46 C47 -179.9(4)
C45 C46 C47 C48 -179.5(4)
C46 C47 C48 C49 -179.7(4)
C47 C48 C49 C50 179.9(4)
C48 C49 C50 C51 179.9(4)
C49 C50 C51 C52 179.3(4)
C50 C51 C52 C53 179.6(4)
C51 C52 C53 C54 179.3(5)
C52 C53 C54 C55 -179.7(4)
C53 C54 C55 C56 179.9(5)
C54 C55 C56 C57 -179.9(5)
C55 C56 C57 C58 -180.0(5)
C2 C3 N1 C4 -175.8(4)
C2 C3 N1 FE1 -4.5(7)
C9 C4 N1 C3 174.1(4)
C5 C4 N1 C3 -6.5(6)
C9 C4 N1 FE1 1.8(5)
C5 C4 N1 FE1 -178.8(3)
C11 C10 N2 C9 -176.3(4)
C11 C10 N2 FE1 0.8(7)
C4 C9 N2 C10 176.2(4)
C8 C9 N2 C10 -4.6(7)
C4 C9 N2 FE1 -1.3(5)
C8 C9 N2 FE1 178.0(3)
C2 C1 O1 FE1 3.9(8)
C13 C1 O1 FE1 -174.6(4)
C11 C12 O2 FE1 14.3(7)
C14 C12 O2 FE1 -162.1(3)
O3 C15 O4 C16 2.4(8)
C2 C15 O4 C16 -179.9(5)
O5 C17 O6 C18 -3.2(7)
C11 C17 O6 C18 176.0(4)
C7 C6 O7 C19 -171.4(4)
C5 C6 O7 C19 7.0(6)
C20 C19 O7 C6 171.3(4)
C6 C7 O8 C39 -64.7(6)
C8 C7 O8 C39 120.8(5)
C40 C39 O8 C7 142.0(5)
